data_9001042
loop_
_publ_author_name
'Sundberg, M. R.'
'Lehtinen, M.'
'Kivekas, R.'

_publ_section_title
;
 Refinement of the crystal structure of ramsayite (lorenzenite)
;
_journal_name_full 'American Mineralogist'
_journal_page_first 173
_journal_page_last 177
_journal_volume 72
_journal_year 1987
_chemical_formula_sum 'Na2 O9 Si2 Ti2'
_chemical_name_mineral Lorenzenite
_space_group_IT_number 60
_symmetry_space_group_name_Hall '-P 2n 2ab'
_symmetry_space_group_name_H-M 'P b c n'
_cell_angle_alpha 90
_cell_angle_beta 90
_cell_angle_gamma 90
_cell_length_a 8.7128
_cell_length_b 5.2327
_cell_length_c 14.487
_cell_formula_units_Z 4
_cell_volume 660.484
_database_code_amcsd 0001064
_exptl_crystal_density_diffrn 3.438
_cod_original_formula_sum 'Na2 Ti2 Si2 O9'
_cod_database_code 9001042

loop_
_space_group_symop_operation_xyz
x,y,z
x,-y,1/2+z
-x,y,1/2-z
1/2-x,1/2+y,z
1/2+x,1/2-y,-z
1/2+x,1/2+y,1/2-z
1/2-x,1/2-y,1/2+z
-x,-y,-z

loop_
_atom_site_aniso_label
_atom_site_aniso_U_11
_atom_site_aniso_U_22
_atom_site_aniso_U_33
_atom_site_aniso_U_12
_atom_site_aniso_U_13
_atom_site_aniso_U_23
Na 0.01310 0.01230 0.01420 0.00380 0.00110 -0.00010
Ti 0.00320 0.00330 0.00650 0.00013 0.00023 0.00061
Si 0.00490 0.00410 0.00760 -0.00020 -0.00040 0.00010
O1 0.00840 0.00690 0.01030 0.00000 -0.00240 0.00000
O2 0.00790 0.00760 0.00970 -0.00170 -0.00230 0.00130
O3 0.00670 0.00690 0.00780 -0.00070 -0.00050 0.00090
O4 0.00580 0.00940 0.01300 -0.00060 0.00230 -0.00010
O5 0.00770 0.00540 0.00990 -0.00230 0.00100 0.00030

loop_
_atom_site_label
_atom_site_fract_x
_atom_site_fract_y
_atom_site_fract_z
Na 0.06430 0.64500 0.15370
Ti 0.15130 0.13220 0.33090
Si 0.34210 0.29610 0.52670
O1 0.00000 0.00600 0.25000
O2 0.18170 0.44070 0.27580
O3 0.33360 0.29670 0.41520
O4 0.00890 0.24280 0.42800
O5 0.23570 0.05980 0.56700

loop_
_cod_related_entry_id
_cod_related_entry_database
_cod_related_entry_code
1 AMCSD 0001064
